data_2004375
loop_
_publ_author_name
'Brown, L. A.'
'Laxman, R. K.'
'Maverick, A. W.'
'Fronczek, F. R.'

_publ_section_title
;
 1-Bromo-2,7-dimethylnaphthalene
;
_journal_issue 1
_journal_name_full 'Acta Crystallographica Section C'
_journal_page_first 95
_journal_page_last 97
_journal_paper_doi 10.1107/S0108270195010274
_journal_volume 52
_journal_year 1996
_chemical_formula_moiety 'C12 H11 Br1'
_chemical_formula_sum 'C12 H11 Br'
_chemical_formula_weight 235.13
_chemical_name_systematic 1-Bromo-2,7-dimethylnaphthalene
_symmetry_cell_setting monoclinic
_symmetry_space_group_name_Hall '-P 2ybc'
_symmetry_space_group_name_H-M 'P 1 21/c 1'
_atom_type_scat_source IntTabIV
_cell_angle_alpha 90
_cell_angle_beta 92.440(10)
_cell_angle_gamma 90
_cell_formula_units_Z 4
_cell_length_a 7.1790(4)
_cell_length_b 7.8190(4)
_cell_length_c 17.987(2)
_cell_measurement_reflns_used 25
_cell_measurement_temperature 295
_cell_measurement_theta_max 13
_cell_measurement_theta_min 10
_cell_volume 1008.74(14)
_computing_cell_refinement 'CAD-4 Operations Manual'
_computing_data_collection 'CAD-4 Operations Manual (Enraf-Nonius, 1977)'
_computing_data_reduction 'MolEN PROCESS (Fair, 1990)'
_computing_molecular_graphics 'ORTEPII (Johnson, 1976)'
_computing_publication_material 'MolEN CIF IN'
_computing_structure_refinement 'MolEN LSFM'
_diffrn_measurement_device 'Enraf-Nonius CAD-4'
_diffrn_measurement_method \q/2\q
_diffrn_radiation_type MoK\a
_diffrn_radiation_wavelength 0.71073
_diffrn_reflns_av_R_equivalents 0.022
_diffrn_reflns_limit_h_max 10
_diffrn_reflns_limit_h_min 0
_diffrn_reflns_limit_k_max 11
_diffrn_reflns_limit_k_min -7
_diffrn_reflns_limit_l_max 26
_diffrn_reflns_limit_l_min -26
_diffrn_reflns_number 4907
_diffrn_reflns_theta_max 32
_diffrn_standards_decay_% 6.80
_diffrn_standards_interval_time 60
_diffrn_standards_number 3
_exptl_absorpt_coefficient_mu 3.978
_exptl_absorpt_correction_T_max 0.9998
_exptl_absorpt_correction_T_min 0.3466
_exptl_absorpt_correction_type 'empirical via \y scans (North, Phillips & Mathews, 1968)'
_exptl_crystal_colour colorless
_exptl_crystal_density_diffrn 1.546
_exptl_crystal_description lath_fragment
_exptl_crystal_F_000 472
_exptl_crystal_size_max 0.57
_exptl_crystal_size_mid 0.55
_exptl_crystal_size_min 0.10
_refine_diff_density_max 0.697
_refine_diff_density_min -0.302
_refine_ls_extinction_coef 0.15E-6(7)
_refine_ls_extinction_method 'isotropic (Zachariasen, 1963)'
_refine_ls_goodness_of_fit_obs 1.657
_refine_ls_number_parameters 139
_refine_ls_number_reflns 1979
_refine_ls_R_factor_obs 0.058
_refine_ls_shift/esd_max 0.003
_refine_ls_structure_factor_coef F
_refine_ls_weighting_details 'w = 4F~o~^2^/[\s^2^(F~o~^2^) + 0.0004F~o~^4^]'
_refine_ls_weighting_scheme calc
_refine_ls_wR_factor_obs 0.042
_reflns_number_observed 1979
_reflns_number_total 3510
_reflns_observed_criterion >1.0\s(I)
_cod_data_source_file cr1195.cif
_cod_data_source_block a
_cod_depositor_comments
;
The following automatic conversions were performed:

'_refine_ls_weighting_scheme' value 'w = 4F~o~^2^/[\s^2^(F~o~^2^) +
0.0004F~o~^4^]' was changed to 'calc'. New tag
'_refine_ls_weighting_details' was created. The value of the new tag
was set to 'w = 4F~o~^2^/[\s^2^(F~o~^2^) + 0.0004F~o~^4^]'.

Automatic conversion script
Id: cif_fix_values 3143 2015-03-26 13:38:13Z robertas 
;
_cod_original_cell_volume 1008.8(2)
_cod_original_sg_symbol_H-M 'P 21/c'
_cod_original_formula_sum 'C12 H11 Br1'
_cod_database_code 2004375

loop_
_atom_site_aniso_label
_atom_site_aniso_U_11
_atom_site_aniso_U_22
_atom_site_aniso_U_33
_atom_site_aniso_U_12
_atom_site_aniso_U_13
_atom_site_aniso_U_23
Br 0.0594(2) 0.0765(2) 0.0483(2) 0.0032(2) 0.00410(10) 0.0110(2)
C1 0.0430(10) 0.040(2) 0.049(2) 0.0070(10) 0.0010(10) -0.002(2)
C2 0.051(2) 0.050(2) 0.061(2) 0.015(2) -0.012(2) -0.013(2)
C3 0.039(2) 0.064(3) 0.087(3) 0.004(2) -0.011(2) -0.018(2)
C4 0.041(2) 0.060(2) 0.086(3) -0.004(2) 0.008(2) -0.011(2)
C5 0.060(2) 0.050(2) 0.063(2) -0.003(2) 0.019(2) 0.004(2)
C6 0.066(2) 0.059(2) 0.047(2) 0.006(2) 0.007(2) 0.005(2)
C7 0.052(2) 0.043(2) 0.048(2) 0.006(2) -0.0010(10) 0.000(2)
C8 0.0410(10) 0.044(2) 0.045(2) 0.0010(10) 0.0030(10) 0.000(2)
C9 0.0380(10) 0.036(2) 0.048(2) 0.0060(10) 0.0030(10) -0.003(2)
C10 0.043(2) 0.043(2) 0.060(2) 0.002(2) 0.0090(10) -0.005(2)
C11 0.079(2) 0.068(3) 0.073(3) 0.018(2) -0.027(2) -0.012(2)
C12 0.070(2) 0.070(3) 0.051(2) -0.003(2) -0.013(2) 0.000(2)

loop_
_atom_site_label
_atom_site_fract_x
_atom_site_fract_y
_atom_site_fract_z
_atom_site_U_iso_or_equiv
_atom_site_thermal_displace_type
_atom_site_calc_flag
Br .64565(5) .18265(6) .46755(2) .06130(10) Uani ?
C1 .8411(4) .2765(4) .4113(2) .0441(9) Uani ?
C2 1.0143(4) .2991(5) .4470(2) .0540(10) Uani ?
C3 1.1518(4) .3774(5) .4049(2) .0630(10) Uani ?
C4 1.1210(4) .4289(5) .3344(2) .0620(10) Uani ?
C5 .9089(4) .4475(5) .2222(2) .0570(10) Uani ?
C6 .7429(5) .4112(5) .1866(2) .0570(10) Uani ?
C7 .6012(4) .3270(5) .2237(2) .0479(8) Uani ?
C8 .6305(4) .2868(4) .2972(2) .0435(9) Uani ?
C9 .8016(4) .3206(4) .3365(2) .0409(8) Uani ?
C10 .9453(4) .4013(5) .2972(2) .0483(9) Uani ?
C11 1.0600(6) .2471(6) .5263(2) .0740(10) Uani ?
C12 .4233(5) .2796(6) .1815(2) .0640(10) Uani ?
H3 1.261(4) .393(5) .423(2) .080(10) Uiso ?
H4 1.212(4) .483(4) .303(2) .053(9) Uiso ?
H5 1.007(4) .500(5) .196(2) .060(10) Uiso ?
H6 .727(4) .435(5) .141(2) .080(10) Uiso ?
H8 .546(4) .231(4) .324(2) .043(8) Uiso ?
H11a 1.0802 .1271 .5285 .1036 Uiso calc
H11b .9592 .2765 .5563 .1035 Uiso calc
H11c 1.1695 .3049 .5440 .1035 Uiso calc
H12a .4485 .1945 .1456 .0902 Uiso calc
H12b .3727 .3780 .1571 .0902 Uiso calc
H12c .3363 .2364 .2152 .0902 Uiso calc

loop_
_geom_angle_atom_site_label_1
_geom_angle_atom_site_label_2
_geom_angle_atom_site_label_3
_geom_angle
_geom_angle_publ_flag
Br C1 C2 117.9(3) yes
Br C1 C9 118.6(2) yes
C2 C1 C9 123.5(3) yes
C1 C2 C3 116.2(3) yes
C1 C2 C11 124.0(3) yes
C3 C2 C11 119.8(3) yes
C2 C3 C4 123.3(3) yes
C3 C4 C10 120.5(3) yes
C6 C5 C10 121.4(3) yes
C5 C6 C7 120.8(3) yes
C6 C7 C8 118.9(3) yes
C6 C7 C12 119.5(3) yes
C8 C7 C12 121.6(3) yes
C7 C8 C9 122.4(3) yes
C1 C9 C8 124.6(3) yes
C1 C9 C10 117.7(3) yes
C8 C9 C10 117.7(3) yes
C4 C10 C5 122.5(3) yes
C4 C10 C9 118.8(3) yes
C5 C10 C9 118.7(3) yes

loop_
_geom_bond_atom_site_label_1
_geom_bond_atom_site_label_2
_geom_bond_distance
_geom_bond_publ_flag
Br C1 1.911(3) yes
C1 C2 1.386(4) yes
C1 C9 1.405(5) yes
C2 C3 1.409(5) yes
C2 C11 1.505(6) yes
C3 C4 1.341(6) yes
C4 C10 1.419(4) yes
C5 C6 1.359(5) yes
C5 C10 1.409(5) yes
C6 C7 1.405(5) yes
C7 C8 1.365(5) yes
C7 C12 1.504(5) yes
C8 C9 1.417(4) yes
C9 C10 1.423(4) yes
